data_7709267
loop_
_publ_author_name
'Mondal, Udayan'
'Bej, Sourav'
'Hazra, Abhijit'
'Mandal, Sukdeb'
'Pal, Tapan K.'
'Banerjee, Priyabrata'

_publ_section_title
;
 Amine-substituent induced highly selective and rapid "turn-on" detection
 of carcinogenic 1,4-dioxane from purely aqueous and vapour phase with
 novel post-synthetically modified d<sup>10</sup>-MOFs.
;
_journal_issue 5
_journal_name_full 'Dalton transactions (Cambridge, England : 2003)'
_journal_page_first 2083
_journal_page_last 2093
_journal_paper_doi 10.1039/d1dt03976h
_journal_volume 51
_journal_year 2022
_chemical_formula_moiety 'C36 H46 Cd3 N7 O16'
_chemical_formula_sum 'C36 H46 Cd3 N7 O16'
_chemical_formula_weight 1170.00
_space_group_crystal_system monoclinic
_space_group_IT_number 14
_space_group_name_Hall '-P 2yn'
_space_group_name_H-M_alt 'P 1 21/n 1'
_atom_sites_solution_hydrogens mixed
_audit_creation_date 2021-12-20
_audit_creation_method
;
Olex2 1.5-dev
(compiled 2021.12.09 svn.r5202d8cf for OlexSys, GUI svn.r6396)
;
_audit_update_record
;
2021-12-27 deposited with the CCDC.	2022-01-05 downloaded from the CCDC.
;
_cell_angle_alpha 90
_cell_angle_beta 104.9880(10)
_cell_angle_gamma 90
_cell_formula_units_Z 2
_cell_length_a 13.3983(4)
_cell_length_b 10.3191(3)
_cell_length_c 16.2707(5)
_cell_measurement_reflns_used 999
_cell_measurement_temperature 293(2)
_cell_measurement_theta_max 25.099
_cell_measurement_theta_min 2.00
_cell_volume 2173.03(11)
_computing_cell_refinement 'Bruker SAINT'
_computing_data_collection 'Bruker APEX2'
_computing_data_reduction 'Bruker SAINT'
_computing_molecular_graphics 'Olex2 1.5-dev (Dolomanov et al., 2009)'
_computing_publication_material 'Olex2 1.5-dev (Dolomanov et al., 2009)'
_computing_structure_refinement 'SHELXL 2018/3 (Sheldrick, 2015)'
_computing_structure_solution 'SHELXT 2014/5 (Sheldrick, 2014)'
_diffrn_ambient_temperature 293(2)
_diffrn_measured_fraction_theta_full 0.990
_diffrn_measured_fraction_theta_max 0.990
_diffrn_measurement_device_type 'BRUKER SMART APEX-II CCD'
_diffrn_measurement_method /w-scans
_diffrn_radiation_type MoK\a
_diffrn_radiation_wavelength 0.71073
_diffrn_reflns_av_R_equivalents 0.0443
_diffrn_reflns_av_unetI/netI 0.0244
_diffrn_reflns_Laue_measured_fraction_full 0.990
_diffrn_reflns_Laue_measured_fraction_max 0.990
_diffrn_reflns_limit_h_max 15
_diffrn_reflns_limit_h_min -15
_diffrn_reflns_limit_k_max 12
_diffrn_reflns_limit_k_min -12
_diffrn_reflns_limit_l_max 19
_diffrn_reflns_limit_l_min -19
_diffrn_reflns_number 22224
_diffrn_reflns_point_group_measured_fraction_full 0.990
_diffrn_reflns_point_group_measured_fraction_max 0.990
_diffrn_reflns_theta_full 25.099
_diffrn_reflns_theta_max 25.099
_diffrn_reflns_theta_min 2.645
_exptl_absorpt_coefficient_mu 1.531
_exptl_absorpt_correction_T_max 0.7452
_exptl_absorpt_correction_T_min 0.6285
_exptl_absorpt_correction_type empirical
_exptl_absorpt_process_details SADABS
_exptl_crystal_colour colorless
_exptl_crystal_density_diffrn 1.788
_exptl_crystal_description block
_exptl_crystal_F_000 1166
_exptl_crystal_size_max 0.24
_exptl_crystal_size_mid 0.16
_exptl_crystal_size_min 0.1
_refine_diff_density_max 1.035
_refine_diff_density_min -0.700
_refine_diff_density_rms 0.088
_refine_ls_extinction_method none
_refine_ls_goodness_of_fit_ref 1.126
_refine_ls_hydrogen_treatment constr
_refine_ls_matrix_type full
_refine_ls_number_parameters 387
_refine_ls_number_reflns 3827
_refine_ls_number_restraints 109
_refine_ls_restrained_S_all 1.138
_refine_ls_R_factor_all 0.0430
_refine_ls_R_factor_gt 0.0346
_refine_ls_shift/su_max 0.000
_refine_ls_shift/su_mean 0.000
_refine_ls_structure_factor_coef Fsqd
_refine_ls_weighting_details 'w=1/[\s^2^(Fo^2^)+(0.0359P)^2^+5.5364P] where P=(Fo^2^+2Fc^2^)/3'
_refine_ls_weighting_scheme calc
_refine_ls_wR_factor_gt 0.0828
_refine_ls_wR_factor_ref 0.0926
_reflns_Friedel_coverage 0.000
_reflns_number_gt 3366
_reflns_number_total 3827
_reflns_threshold_expression 'I > 2\s(I)'
_cod_data_source_file d1dt03976h2.cif
_cod_data_source_block 1
_cod_depositor_comments 'Adding full bibliography for 7709267.cif.'
_cod_database_code 7709267
_shelx_shelxl_version_number 2018/3
_shelx_space_group_comment
;
The symmetry employed for this shelxl refinement is uniquely defined
by the following loop, which should always be used as a source of
symmetry information in preference to the above space-group names.
They are only intended as comments.
;
_olex2_refinement_description
;
1. Fixed Uiso
 At 1.2 times of:
  All C(H) groups, All N(H,H) groups
 At 1.5 times of:
  All C(H,H,H) groups
2. Restrained distances
 O9B-C16B \\sim O9B-C16A
 with sigma of 0.01
3. Uiso/Uaniso restraints and constraints
O9B: within 2A with sigma of 0.01 and sigma for terminal atoms of 0.002 within
2A
Uanis(C18B) \\sim Ueq, Uanis(N2B) \\sim Ueq, Uanis(C16B) \\sim Ueq, Uanis(C17B)
\\sim Ueq, Uanis(O9B) \\sim Ueq: with sigma of 0.01 and sigma for terminal
atoms of 0.02
Uanis(C16A) \\sim Ueq, Uanis(N2A) \\sim Ueq, Uanis(C17A) \\sim Ueq, Uanis(C18A)
\\sim Ueq: with sigma of 0.01 and sigma for terminal atoms of 0.02
Uanis(C15B) \\sim Ueq, Uanis(N3B) \\sim Ueq: with sigma of 0.05 and sigma for
terminal atoms of 0.1
Uanis(N3B) \\sim Ueq, Uanis(C15B) \\sim Ueq: with sigma of 0.02 and sigma for
terminal atoms of 0.04
4. Rigid body (RIGU) restrains
 C17A, C16A, N2A, C18A
 with sigma for 1-2 distances of 0.01 and sigma for 1-3 distances of 0.01
 N2B, C16B, C17B, C18B, O9B
 with sigma for 1-2 distances of 0.01 and sigma for 1-3 distances of 0.01
5. Others
 Fixed Sof: N4(0.5) H4A(0.5) H4B(0.5) H3(0.5) H11(0.5) O8A(0.5) N1A(0.5)
 H1AA(0.5) H1AB(0.5) N2A(0.75) N3A(0.5) C13A(0.5) H13A(0.5) C14A(0.5) H14A(0.5)
 H14B(0.5) H14C(0.5) C15A(0.5) H15A(0.5) H15B(0.5) H15C(0.5) C16A(0.75)
 H16A(0.75) C17A(0.75) H17A(0.75) H17B(0.75) H17C(0.75) C18A(0.75) H18A(0.75)
 H18B(0.75) H18C(0.75) O8B(0.5) N1B(0.5) N2B(0.25) N3B(0.5) C13B(0.5) H13B(0.5)
 C14B(0.5) H14D(0.5) H14E(0.5) H14F(0.5) C15B(0.5) H15D(0.5) H15E(0.5)
 H15F(0.5) C16B(0.25) H16B(0.25) C17B(0.25) H17D(0.25) H17E(0.25) H17F(0.25)
 C18B(0.25) H18D(0.25) H18E(0.25) H18F(0.25)
6.a Rotating group:
 N4(H4A,H4B), N1A(H1AA,H1AB), N1B(H1BA,H1BB)
6.b Aromatic/amide H refined with riding coordinates:
 C3(H3), C4(H4), C6(H6), C7(H7), C11(H11), C12(H12), C13A(H13A), C16A(H16A),
 C13B(H13B), C16B(H16B)
6.c Idealised Me refined as rotating group:
 C14A(H14A,H14B,H14C), C15A(H15A,H15B,H15C), C17A(H17A,H17B,H17C), C18A(H18A,
 H18B,H18C), C14B(H14D,H14E,H14F), C15B(H15D,H15E,H15F), C17B(H17D,H17E,H17F),
 C18B(H18D,H18E,H18F)
;
_olex2_submission_special_instructions 'No special instructions were received'

loop_
_space_group_symop_operation_xyz
'x, y, z'
'-x+1/2, y+1/2, -z+1/2'
'-x, -y, -z'
'x-1/2, -y-1/2, z-1/2'

loop_
_atom_site_label
_atom_site_type_symbol
_atom_site_fract_x
_atom_site_fract_y
_atom_site_fract_z
_atom_site_U_iso_or_equiv
_atom_site_adp_type
_atom_site_occupancy
_atom_site_site_symmetry_order
_atom_site_calc_flag
_atom_site_refinement_flags_posn
_atom_site_refinement_flags_adp
_atom_site_refinement_flags_occupancy
_atom_site_disorder_assembly
_atom_site_disorder_group
Cd1 Cd 0.000000 0.000000 0.000000 0.03050(13) Uani 1 2 d S . P . .
Cd2 Cd 0.19381(2) 0.07890(3) -0.11044(2) 0.04046(13) Uani 1 1 d . . . . .
O1 O 0.2729(3) -0.0635(4) -0.0151(2) 0.0621(10) Uani 1 1 d . . . . .
O2 O 0.1372(3) -0.1308(4) 0.0269(3) 0.0591(9) Uani 1 1 d . . . . .
O3 O 0.5863(3) -0.4553(5) 0.2966(2) 0.0689(11) Uani 1 1 d . . . . .
O4 O 0.4584(3) -0.4730(5) 0.3591(2) 0.0707(12) Uani 1 1 d . . . . .
O5 O 0.1009(3) 0.2752(4) -0.1350(3) 0.0645(10) Uani 1 1 d . . . . .
O6 O 0.1032(2) 0.1736(3) -0.0156(2) 0.0479(8) Uani 1 1 d . . . . .
N4 N -0.0220(10) 0.4912(12) -0.1810(7) 0.083(3) Uani 0.5 1 d . . P A 1
H4A H -0.030356 0.573028 -0.199814 0.099 Uiso 0.5 1 d R U P A 1
H4B H 0.033558 0.457652 -0.194174 0.099 Uiso 0.5 1 d R U P A 1
C1 C 0.2316(3) -0.1266(5) 0.0334(3) 0.0441(11) Uani 1 1 d . . . . .
C2 C 0.3013(3) -0.2059(5) 0.1017(3) 0.0446(11) Uani 1 1 d . . . . .
C3 C 0.4079(4) -0.2078(7) 0.1127(4) 0.0674(17) Uani 1 1 d . . . . .
H3 H 0.437752 -0.158874 0.077301 0.081 Uiso 0.5 1 calc R U P B 2
C4 C 0.4692(4) -0.2832(7) 0.1768(4) 0.0708(19) Uani 1 1 d . . . . .
H4 H 0.540031 -0.286302 0.182681 0.085 Uiso 1 1 calc R U . . .
C5 C 0.4279(4) -0.3534(6) 0.2317(3) 0.0502(12) Uani 1 1 d . . . . .
C6 C 0.3205(4) -0.3523(7) 0.2197(4) 0.0693(18) Uani 1 1 d . . . . .
H6 H 0.290582 -0.400389 0.255320 0.083 Uiso 1 1 calc R U . . .
C7 C 0.2593(4) -0.2795(7) 0.1547(3) 0.0635(16) Uani 1 1 d . . . . .
H7 H 0.188018 -0.280425 0.146599 0.076 Uiso 1 1 calc R U . . .
C8 C 0.4962(4) -0.4321(5) 0.3015(3) 0.0523(13) Uani 1 1 d . . . . .
C9 C 0.0805(4) 0.2720(5) -0.0640(4) 0.0527(12) Uani 1 1 d . . . . .
C10 C 0.0364(4) 0.3892(5) -0.0321(4) 0.0518(12) Uani 1 1 d . . . . .
C11 C -0.0055(4) 0.4922(5) -0.0871(4) 0.0573(13) Uani 1 1 d . . . . .
H11 H -0.009294 0.486881 -0.144841 0.069 Uiso 0.5 1 calc R U P A 2
C12 C -0.0408(4) 0.6013(5) -0.0540(4) 0.0557(13) Uani 1 1 d . . . . .
H12 H -0.068089 0.669665 -0.090118 0.067 Uiso 1 1 calc R U . . .
O8A O 0.2693(12) 0.0924(16) -0.2182(9) 0.082(4) Uani 0.5 1 d . . P C 1
N1A N 0.4571(9) -0.121(2) 0.0677(12) 0.172(10) Uani 0.5 1 d . . P D 1
H1AA H 0.510341 -0.160618 0.058496 0.207 Uiso 0.5 1 d R U P D 1
H1AB H 0.415853 -0.101124 0.018717 0.207 Uiso 0.5 1 d R U P D 1
N2A N 0.4000(8) 0.2806(11) 0.1028(6) 0.093(3) Uani 0.75 1 d . U P E 1
N3A N 0.246(2) 0.082(2) -0.3562(13) 0.068(5) Uani 0.5 1 d . . P C 1
C13A C 0.2389(16) 0.029(2) -0.2912(13) 0.080(5) Uani 0.5 1 d . . P C 1
H13A H 0.212283 -0.054085 -0.292854 0.095 Uiso 0.5 1 calc R U P C 1
C14A C 0.3088(17) 0.2024(16) -0.3548(11) 0.110(6) Uani 0.5 1 d . . P C 1
H14A H 0.264130 0.272449 -0.379979 0.165 Uiso 0.5 1 calc R U P C 1
H14B H 0.359043 0.187993 -0.386491 0.165 Uiso 0.5 1 calc R U P C 1
H14C H 0.343340 0.223872 -0.297048 0.165 Uiso 0.5 1 calc R U P C 1
C15A C 0.210(2) 0.020(3) -0.4387(17) 0.098(8) Uani 0.5 1 d . . P C 1
H15A H 0.265196 0.019109 -0.466668 0.147 Uiso 0.5 1 calc R U P C 1
H15B H 0.152756 0.068117 -0.472791 0.147 Uiso 0.5 1 calc R U P C 1
H15C H 0.189093 -0.066698 -0.431328 0.147 Uiso 0.5 1 calc R U P C 1
C16A C 0.3361(7) 0.2125(10) 0.0467(5) 0.078(2) Uani 0.75 1 d D U P E 1
H16A H 0.290127 0.160599 0.065975 0.094 Uiso 0.75 1 calc R U P E 1
C17A C 0.4014(14) 0.2828(19) 0.1882(9) 0.163(6) Uani 0.75 1 d . U P E 1
H17A H 0.338584 0.320962 0.194739 0.245 Uiso 0.75 1 calc R U P E 1
H17B H 0.459315 0.333025 0.219032 0.245 Uiso 0.75 1 calc R U P E 1
H17C H 0.407302 0.195861 0.209949 0.245 Uiso 0.75 1 calc R U P E 1
C18A C 0.4680(17) 0.369(2) 0.0823(13) 0.216(9) Uani 0.75 1 d . U P E 1
H18A H 0.498852 0.331805 0.040744 0.324 Uiso 0.75 1 calc R U P E 1
H18B H 0.520999 0.390563 0.132547 0.324 Uiso 0.75 1 calc R U P E 1
H18C H 0.430996 0.446278 0.059444 0.324 Uiso 0.75 1 calc R U P E 1
O8B O 0.3034(11) 0.0394(16) -0.1929(9) 0.080(4) Uani 0.5 1 d . . P C 2
N1B N 0.2683(10) -0.4369(18) 0.2664(10) 0.144(8) Uani 0.5 1 d . . P F 2
H1BA H 0.210312 -0.474088 0.236522 0.173 Uiso 1 1 d R U . . .
H1BB H 0.312262 -0.497787 0.292542 0.173 Uiso 1 1 d R U . . .
N2B N 0.433(3) 0.186(4) 0.103(2) 0.112(8) Uani 0.25 1 d . U P E 2
N3B N 0.263(2) 0.101(3) -0.3270(19) 0.099(8) Uani 0.5 1 d . U P C 2
C13B C 0.2952(15) 0.025(2) -0.2671(15) 0.082(6) Uani 0.5 1 d . . P C 2
H13B H 0.316135 -0.055988 -0.282146 0.099 Uiso 0.5 1 calc R U P C 2
C14B C 0.2207(17) 0.2252(16) -0.3042(15) 0.128(8) Uani 0.5 1 d . . P C 2
H14D H 0.147951 0.229553 -0.330979 0.191 Uiso 0.5 1 calc R U P C 2
H14E H 0.255082 0.296220 -0.323445 0.191 Uiso 0.5 1 calc R U P C 2
H14F H 0.231856 0.230145 -0.243622 0.191 Uiso 0.5 1 calc R U P C 2
C15B C 0.253(3) 0.075(3) -0.416(2) 0.136(12) Uani 0.5 1 d . U P C 2
H15D H 0.313464 0.106310 -0.431259 0.204 Uiso 0.5 1 calc R U P C 2
H15E H 0.192978 0.117392 -0.449962 0.204 Uiso 0.5 1 calc R U P C 2
H15F H 0.247142 -0.017055 -0.425925 0.204 Uiso 0.5 1 calc R U P C 2
C16B C 0.4061(16) 0.158(3) 0.0216(16) 0.081(7) Uani 0.25 1 d D U P E 2
H16B H 0.445200 0.097501 0.001572 0.097 Uiso 0.25 1 calc R U P E 2
C17B C 0.514(4) 0.126(6) 0.152(3) 0.172(16) Uani 0.25 1 d . U P E 2
H17D H 0.540895 0.064851 0.119040 0.259 Uiso 0.25 1 calc R U P E 2
H17E H 0.493758 0.081050 0.197159 0.259 Uiso 0.25 1 calc R U P E 2
H17F H 0.566506 0.188457 0.176674 0.259 Uiso 0.25 1 calc R U P E 2
C18B C 0.335(4) 0.295(6) 0.119(3) 0.149(16) Uani 0.25 1 d . U P E 2
H18D H 0.320645 0.358910 0.074495 0.223 Uiso 0.25 1 calc R U P E 2
H18E H 0.358493 0.337530 0.173071 0.223 Uiso 0.25 1 calc R U P E 2
H18F H 0.272954 0.247383 0.117641 0.223 Uiso 0.25 1 calc R U P E 2
O9B O 0.3300(3) 0.2097(5) -0.0321(3) 0.0753(12) Uani 1 1 d D U . . .

loop_
_atom_site_aniso_label
_atom_site_aniso_U_11
_atom_site_aniso_U_22
_atom_site_aniso_U_33
_atom_site_aniso_U_23
_atom_site_aniso_U_13
_atom_site_aniso_U_12
Cd1 0.0269(2) 0.0374(2) 0.0249(2) -0.00079(16) 0.00264(15) 0.00170(17)
Cd2 0.03697(19) 0.0501(2) 0.03058(18) 0.00415(13) 0.00197(13) -0.00593(14)
O1 0.046(2) 0.083(3) 0.052(2) 0.025(2) 0.0031(16) 0.0107(19)
O2 0.0366(18) 0.055(2) 0.079(3) 0.0086(19) 0.0040(17) 0.0135(16)
O3 0.046(2) 0.099(3) 0.053(2) 0.027(2) -0.0035(17) 0.010(2)
O4 0.074(3) 0.102(3) 0.0294(17) 0.017(2) 0.0005(17) 0.001(2)
O5 0.084(3) 0.049(2) 0.060(2) 0.0066(18) 0.018(2) 0.005(2)
O6 0.0451(18) 0.0342(17) 0.060(2) 0.0028(15) 0.0045(15) -0.0052(14)
N4 0.098(9) 0.074(8) 0.078(7) 0.022(6) 0.028(6) 0.010(6)
C1 0.037(2) 0.051(3) 0.040(2) 0.001(2) 0.0021(19) 0.008(2)
C2 0.038(2) 0.059(3) 0.033(2) 0.002(2) 0.0030(18) 0.008(2)
C3 0.038(3) 0.102(5) 0.058(3) 0.039(3) 0.006(2) 0.006(3)
C4 0.031(2) 0.106(5) 0.068(3) 0.041(4) -0.001(2) 0.003(3)
C5 0.042(2) 0.070(3) 0.034(2) 0.011(2) 0.0009(19) 0.003(2)
C6 0.049(3) 0.112(5) 0.052(3) 0.034(3) 0.022(2) 0.013(3)
C7 0.036(3) 0.100(5) 0.057(3) 0.026(3) 0.016(2) 0.015(3)
C8 0.054(3) 0.065(4) 0.029(2) 0.007(2) -0.003(2) -0.001(3)
C9 0.047(3) 0.041(3) 0.064(3) 0.002(2) 0.005(2) -0.009(2)
C10 0.049(3) 0.038(3) 0.068(3) 0.003(2) 0.014(2) -0.007(2)
C11 0.061(3) 0.045(3) 0.064(3) 0.009(3) 0.013(3) -0.001(2)
C12 0.059(3) 0.037(3) 0.070(3) 0.010(2) 0.015(3) -0.002(2)
O8A 0.096(11) 0.108(12) 0.050(7) 0.009(6) 0.036(7) -0.025(8)
N1A 0.042(6) 0.27(2) 0.191(17) 0.158(18) 0.001(8) 0.004(10)
N2A 0.076(5) 0.112(6) 0.079(5) -0.005(5) -0.001(4) -0.042(5)
N3A 0.094(12) 0.045(7) 0.057(10) 0.006(7) 0.005(8) 0.003(7)
C13A 0.089(13) 0.092(13) 0.062(11) -0.007(9) 0.028(11) -0.027(13)
C14A 0.188(19) 0.071(10) 0.087(10) -0.001(8) 0.065(12) -0.029(11)
C15A 0.13(2) 0.098(16) 0.068(11) -0.014(10) 0.024(11) 0.011(12)
C16A 0.070(5) 0.089(6) 0.067(5) -0.002(4) 0.003(4) -0.024(4)
C17A 0.177(12) 0.201(14) 0.090(8) -0.030(9) -0.003(8) -0.078(11)
C18A 0.210(15) 0.234(16) 0.202(15) -0.026(13) 0.051(12) -0.133(13)
O8B 0.063(7) 0.111(12) 0.078(10) -0.004(7) 0.038(7) -0.002(6)
N1B 0.063(8) 0.215(19) 0.152(14) 0.121(14) 0.025(8) 0.005(9)
N2B 0.113(12) 0.110(12) 0.098(10) -0.013(9) 0.003(8) 0.011(9)
N3B 0.079(11) 0.105(15) 0.120(18) 0.038(13) 0.037(13) 0.004(10)
C13B 0.079(12) 0.086(12) 0.095(17) 0.001(12) 0.047(12) -0.009(12)
C14B 0.148(17) 0.068(11) 0.20(2) 0.006(12) 0.099(17) -0.011(11)
C15B 0.16(2) 0.15(2) 0.13(2) 0.066(19) 0.09(2) 0.10(2)
C16B 0.066(9) 0.090(11) 0.084(9) -0.013(8) 0.015(8) 0.001(8)
C17B 0.17(2) 0.17(2) 0.15(2) -0.004(18) -0.017(16) 0.018(17)
C18B 0.16(2) 0.17(2) 0.12(2) -0.035(17) 0.038(18) 0.015(17)
O9B 0.067(2) 0.091(3) 0.064(2) -0.008(2) 0.009(2) -0.030(2)

loop_
_atom_type_symbol
_atom_type_description
_atom_type_scat_dispersion_real
_atom_type_scat_dispersion_imag
_atom_type_scat_source
C C 0.0033 0.0016 'International Tables Vol C Tables 4.2.6.8 and 6.1.1.4'
H H 0.0000 0.0000 'International Tables Vol C Tables 4.2.6.8 and 6.1.1.4'
Cd Cd -0.8075 1.2024 'International Tables Vol C Tables 4.2.6.8 and 6.1.1.4'
N N 0.0061 0.0033 'International Tables Vol C Tables 4.2.6.8 and 6.1.1.4'
O O 0.0106 0.0060 'International Tables Vol C Tables 4.2.6.8 and 6.1.1.4'

loop_
_geom_angle_atom_site_label_1
_geom_angle_atom_site_label_2
_geom_angle_atom_site_label_3
_geom_angle
_geom_angle_site_symmetry_1
_geom_angle_site_symmetry_3
_geom_angle_publ_flag
O2 Cd1 O2 180.0 . 3 y
O2 Cd1 O4 84.26(16) 3 4 y
O2 Cd1 O4 95.74(16) 3 2 y
O2 Cd1 O4 95.74(16) . 4 y
O2 Cd1 O4 84.26(16) . 2 y
O2 Cd1 O6 90.24(13) . . y
O2 Cd1 O6 89.76(13) . 3 y
O2 Cd1 O6 89.76(13) 3 . y
O2 Cd1 O6 90.24(13) 3 3 y
O4 Cd1 O4 180.0(3) 4 2 y
O4 Cd1 O6 88.96(15) 2 3 y
O4 Cd1 O6 91.04(15) 2 . y
O4 Cd1 O6 88.96(15) 4 . y
O4 Cd1 O6 91.04(15) 4 3 y
O6 Cd1 O6 180.00(10) . 3 y
O1 Cd2 O3 101.99(17) . 4 y
O1 Cd2 O5 146.17(15) . . y
O1 Cd2 O6 92.87(13) . . y
O1 Cd2 O8A 111.1(4) . . y
O1 Cd2 O8B 91.7(4) . . y
O1 Cd2 O9B 80.60(16) . . y
O3 Cd2 O5 99.11(16) 4 . y
O3 Cd2 O6 109.10(13) 4 . y
O3 Cd2 O8A 81.1(4) 4 . y
O3 Cd2 O8B 84.1(4) 4 . y
O3 Cd2 O9B 167.84(15) 4 . y
O5 Cd2 O6 55.06(12) . . y
O5 Cd2 O9B 84.31(16) . . y
O8A Cd2 O5 98.0(4) . . y
O8A Cd2 O6 151.8(4) . . y
O8A Cd2 O9B 86.8(4) . . y
O8B Cd2 O5 116.6(4) . . y
O8B Cd2 O6 164.7(5) . . y
O8B Cd2 O9B 83.9(4) . . y
O9B Cd2 O6 82.48(13) . . y
C1 O1 Cd2 125.3(3) . . ?
C1 O2 Cd1 139.9(4) . . ?
C8 O3 Cd2 122.4(3) . 4_656 ?
C8 O4 Cd1 140.4(4) . 2_545 ?
C9 O5 Cd2 93.0(3) . . ?
Cd1 O6 Cd2 99.82(12) . . ?
C9 O6 Cd1 129.1(3) . . ?
C9 O6 Cd2 90.4(3) . . ?
H4A N4 H4B 108.7 . . ?
C11 N4 H4A 108.5 . . ?
C11 N4 H4B 109.7 . . ?
O1 C1 C2 117.2(4) . . ?
O2 C1 O1 124.7(4) . . ?
O2 C1 C2 118.0(4) . . ?
C3 C2 C1 121.6(4) . . ?
C7 C2 C1 119.4(4) . . ?
C7 C2 C3 119.0(4) . . ?
C2 C3 H3 120.3 . . ?
C2 C3 N1A 121.5(7) . . ?
C4 C3 C2 119.4(5) . . ?
C4 C3 H3 120.3 . . ?
C4 C3 N1A 118.5(6) . . ?
C3 C4 H4 119.1 . . ?
C5 C4 C3 121.8(5) . . ?
C5 C4 H4 119.1 . . ?
C4 C5 C6 118.4(5) . . ?
C4 C5 C8 120.6(4) . . ?
C6 C5 C8 120.9(5) . . ?
C5 C6 H6 120.1 . . ?
C7 C6 C5 119.8(5) . . ?
C7 C6 H6 120.1 . . ?
C2 C7 C6 121.5(5) . . ?
C2 C7 H7 119.2 . . ?
C6 C7 H7 119.2 . . ?
O3 C8 C5 117.6(4) . . ?
O4 C8 O3 124.6(5) . . ?
O4 C8 C5 117.7(5) . . ?
O5 C9 O6 121.1(5) . . ?
O5 C9 C10 119.8(5) . . ?
O6 C9 C10 118.9(5) . . ?
C11 C10 C9 121.2(5) . . ?
C12 C10 C9 119.2(5) 3_565 . ?
C12 C10 C11 119.5(5) 3_565 . ?
C10 C11 N4 125.2(7) . . ?
C10 C11 H11 120.4 . . ?
C12 C11 N4 115.5(7) . . ?
C12 C11 C10 119.2(5) . . ?
C12 C11 H11 120.4 . . ?
C10 C12 H12 119.4 3_565 . ?
C11 C12 C10 121.3(5) . 3_565 ?
C11 C12 H12 119.4 . . ?
C13A O8A Cd2 125.1(13) . . ?
C3 N1A H1AA 107.9 . . ?
C3 N1A H1AB 110.7 . . ?
H1AA N1A H1AB 108.1 . . ?
C16A N2A C17A 123.7(10) . . ?
C16A N2A C18A 123.1(12) . . ?
C17A N2A C18A 112.9(12) . . ?
C13A N3A C14A 122.1(19) . . ?
C13A N3A C15A 122(2) . . ?
C15A N3A C14A 115(2) . . ?
O8A C13A H13A 120.5 . . ?
N3A C13A O8A 119(2) . . ?
N3A C13A H13A 120.5 . . ?
N3A C14A H14A 109.5 . . ?
N3A C14A H14B 109.5 . . ?
N3A C14A H14C 109.5 . . ?
H14A C14A H14B 109.5 . . ?
H14A C14A H14C 109.5 . . ?
H14B C14A H14C 109.5 . . ?
N3A C15A H15A 109.5 . . ?
N3A C15A H15B 109.5 . . ?
N3A C15A H15C 109.5 . . ?
H15A C15A H15B 109.5 . . ?
H15A C15A H15C 109.5 . . ?
H15B C15A H15C 109.5 . . ?
N2A C16A H16A 116.9 . . ?
O9B C16A N2A 126.1(9) . . ?
O9B C16A H16A 116.9 . . ?
N2A C17A H17A 109.5 . . ?
N2A C17A H17B 109.5 . . ?
N2A C17A H17C 109.5 . . ?
H17A C17A H17B 109.5 . . ?
H17A C17A H17C 109.5 . . ?
H17B C17A H17C 109.5 . . ?
N2A C18A H18A 109.5 . . ?
N2A C18A H18B 109.5 . . ?
N2A C18A H18C 109.5 . . ?
H18A C18A H18B 109.5 . . ?
H18A C18A H18C 109.5 . . ?
H18B C18A H18C 109.5 . . ?
C13B O8B Cd2 135.8(14) . . ?
H1BA N1B H1BB 109.5 . . ?
C16B N2B C17B 119(4) . . ?
C16B N2B C18B 105(3) . . ?
C17B N2B C18B 136(4) . . ?
C13B N3B C14B 115(3) . . ?
C13B N3B C15B 126(3) . . ?
C15B N3B C14B 118(2) . . ?
O8B C13B N3B 129(3) . . ?
O8B C13B H13B 115.3 . . ?
N3B C13B H13B 115.3 . . ?
N3B C14B H14D 109.5 . . ?
N3B C14B H14E 109.5 . . ?
N3B C14B H14F 109.5 . . ?
H14D C14B H14E 109.5 . . ?
H14D C14B H14F 109.5 . . ?
H14E C14B H14F 109.5 . . ?
N3B C15B H15D 109.5 . . ?
N3B C15B H15E 109.5 . . ?
N3B C15B H15F 109.5 . . ?
H15D C15B H15E 109.5 . . ?
H15D C15B H15F 109.5 . . ?
H15E C15B H15F 109.5 . . ?
N2B C16B H16B 117.6 . . ?
O9B C16B N2B 125(3) . . ?
O9B C16B H16B 117.6 . . ?
N2B C17B H17D 109.5 . . ?
N2B C17B H17E 109.5 . . ?
N2B C17B H17F 109.5 . . ?
H17D C17B H17E 109.5 . . ?
H17D C17B H17F 109.5 . . ?
H17E C17B H17F 109.5 . . ?
N2B C18B H18D 109.5 . . ?
N2B C18B H18E 109.5 . . ?
N2B C18B H18F 109.5 . . ?
H18D C18B H18E 109.5 . . ?
H18D C18B H18F 109.5 . . ?
H18E C18B H18F 109.5 . . ?
C16A O9B Cd2 113.6(5) . . ?
C16B O9B Cd2 120.2(14) . . ?

loop_
_geom_bond_atom_site_label_1
_geom_bond_atom_site_label_2
_geom_bond_distance
_geom_bond_site_symmetry_2
_geom_bond_publ_flag
Cd1 O2 2.231(3) . y
Cd1 O2 2.231(3) 3 y
Cd1 O4 2.232(3) 2 y
Cd1 O4 2.232(3) 4 y
Cd1 O6 2.317(3) . y
Cd1 O6 2.317(3) 3 y
Cd2 O1 2.200(4) . y
Cd2 O3 2.205(4) 4 y
Cd2 O5 2.357(4) . y
Cd2 O6 2.404(3) . y
Cd2 O8A 2.244(14) . y
Cd2 O8B 2.268(14) . y
Cd2 O9B 2.360(4) . y
O1 C1 1.256(6) . ?
O2 C1 1.242(6) . ?
O3 C8 1.254(7) . ?
O4 C8 1.249(6) . ?
O5 C9 1.255(6) . ?
O6 C9 1.272(6) . ?
N4 H4A 0.8956 . ?
N4 H4B 0.8959 . ?
N4 C11 1.486(12) . ?
C1 C2 1.497(6) . ?
C2 C3 1.394(7) . ?
C2 C7 1.374(7) . ?
C3 H3 0.9300 . ?
C3 C4 1.387(7) . ?
C3 N1A 1.420(15) . ?
C4 H4 0.9300 . ?
C4 C5 1.373(7) . ?
C5 C6 1.401(7) . ?
C5 C8 1.499(7) . ?
C6 H6 0.9300 . ?
C6 C7 1.380(7) . ?
C7 H7 0.9300 . ?
C9 C10 1.497(8) . ?
C10 C11 1.408(7) . ?
C10 C12 1.391(8) 3_565 ?
C11 H11 0.9300 . ?
C11 C12 1.383(8) . ?
C12 H12 0.9300 . ?
O8A C13A 1.32(3) . ?
N1A H1AA 0.8669 . ?
N1A H1AB 0.8695 . ?
N2A C16A 1.286(11) . ?
N2A C17A 1.384(17) . ?
N2A C18A 1.391(18) . ?
N3A C13A 1.22(4) . ?
N3A C14A 1.49(3) . ?
N3A C15A 1.45(3) . ?
C13A H13A 0.9300 . ?
C14A H14A 0.9600 . ?
C14A H14B 0.9600 . ?
C14A H14C 0.9600 . ?
C15A H15A 0.9600 . ?
C15A H15B 0.9600 . ?
C15A H15C 0.9600 . ?
C16A H16A 0.9300 . ?
C16A O9B 1.264(9) . ?
C17A H17A 0.9600 . ?
C17A H17B 0.9600 . ?
C17A H17C 0.9600 . ?
C18A H18A 0.9600 . ?
C18A H18B 0.9600 . ?
C18A H18C 0.9600 . ?
O8B C13B 1.19(3) . ?
N1B H1BA 0.8901 . ?
N1B H1BB 0.8901 . ?
N2B C16B 1.32(4) . ?
N2B C17B 1.32(5) . ?
N2B C18B 1.81(6) . ?
N3B C13B 1.24(4) . ?
N3B C14B 1.49(3) . ?
N3B C15B 1.45(4) . ?
C13B H13B 0.9300 . ?
C14B H14D 0.9600 . ?
C14B H14E 0.9600 . ?
C14B H14F 0.9600 . ?
C15B H15D 0.9600 . ?
C15B H15E 0.9600 . ?
C15B H15F 0.9600 . ?
C16B H16B 0.9300 . ?
C16B O9B 1.273(13) . ?
C17B H17D 0.9600 . ?
C17B H17E 0.9600 . ?
C17B H17F 0.9600 . ?
C18B H18D 0.9600 . ?
C18B H18E 0.9600 . ?
C18B H18F 0.9600 . ?

loop_
_geom_hbond_atom_site_label_D
_geom_hbond_atom_site_label_H
_geom_hbond_atom_site_label_A
_geom_hbond_distance_DH
_geom_hbond_distance_HA
_geom_hbond_distance_DA
_geom_hbond_angle_DHA
_geom_hbond_site_symmetry_A
_geom_hbond_publ_flag
N1A H1AB O1 0.87 1.89 2.557(12) 132.2 . yes
N1B H1BB O4 0.89 1.99 2.629(14) 127.2 . yes

loop_
_geom_torsion_atom_site_label_1
_geom_torsion_atom_site_label_2
_geom_torsion_atom_site_label_3
_geom_torsion_atom_site_label_4
_geom_torsion
_geom_torsion_site_symmetry_1
_geom_torsion_site_symmetry_2
_geom_torsion_site_symmetry_3
_geom_torsion_site_symmetry_4
_geom_torsion_publ_flag
Cd1 O2 C1 O1 -41.5(8) . . . . ?
Cd1 O2 C1 C2 140.8(4) . . . . ?
Cd1 O4 C8 O3 42.7(10) 2_545 . . . ?
Cd1 O4 C8 C5 -139.5(5) 2_545 . . . ?
Cd1 O6 C9 O5 -96.5(6) . . . . ?
Cd1 O6 C9 C10 88.5(5) . . . . ?
Cd2 O1 C1 O2 10.1(8) . . . . ?
Cd2 O1 C1 C2 -172.2(3) . . . . ?
Cd2 O3 C8 O4 1.5(8) 4_656 . . . ?
Cd2 O3 C8 C5 -176.3(4) 4_656 . . . ?
Cd2 O5 C9 O6 -6.7(5) . . . . ?
Cd2 O5 C9 C10 168.3(4) . . . . ?
Cd2 O6 C9 O5 6.6(5) . . . . ?
Cd2 O6 C9 C10 -168.5(4) . . . . ?
Cd2 O8A C13A N3A 144(2) . . . . ?
Cd2 O8B C13B N3B 62(4) . . . . ?
O1 C1 C2 C3 1.4(8) . . . . ?
O1 C1 C2 C7 -178.1(5) . . . . ?
O2 C1 C2 C3 179.2(5) . . . . ?
O2 C1 C2 C7 -0.2(8) . . . . ?
O5 C9 C10 C11 15.2(8) . . . . ?
O5 C9 C10 C12 -162.1(5) . . . 3_565 ?
O6 C9 C10 C11 -169.7(5) . . . . ?
O6 C9 C10 C12 13.0(7) . . . 3_565 ?
N4 C11 C12 C10 175.7(7) . . . 3_565 ?
C1 C2 C3 C4 -179.8(6) . . . . ?
C1 C2 C3 N1A 9.0(15) . . . . ?
C1 C2 C7 C6 -178.7(6) . . . . ?
C2 C3 C4 C5 -2.0(11) . . . . ?
C3 C2 C7 C6 1.8(10) . . . . ?
C3 C4 C5 C6 2.8(11) . . . . ?
C3 C4 C5 C8 -178.8(6) . . . . ?
C4 C5 C6 C7 -1.3(10) . . . . ?
C4 C5 C8 O3 -15.7(9) . . . . ?
C4 C5 C8 O4 166.3(6) . . . . ?
C5 C6 C7 C2 -1.0(11) . . . . ?
C6 C5 C8 O3 162.7(6) . . . . ?
C6 C5 C8 O4 -15.4(8) . . . . ?
C7 C2 C3 C4 -0.3(10) . . . . ?
C7 C2 C3 N1A -171.6(13) . . . . ?
C8 C5 C6 C7 -179.7(6) . . . . ?
C9 C10 C11 N4 7.4(10) . . . . ?
C9 C10 C11 C12 -176.9(5) . . . . ?
C10 C11 C12 C10 -0.4(9) . . . 3_565 ?
C12 C10 C11 N4 -175.3(7) 3_565 . . . ?
C12 C10 C11 C12 0.4(9) 3_565 . . . ?
N1A C3 C4 C5 169.5(13) . . . . ?
N2A C16A O9B Cd2 -176.6(10) . . . . ?
C14A N3A C13A O8A 14(4) . . . . ?
C15A N3A C13A O8A -177(2) . . . . ?
C17A N2A C16A O9B 178.1(14) . . . . ?
C18A N2A C16A O9B 5(2) . . . . ?
N2B C16B O9B Cd2 -120(3) . . . . ?
C14B N3B C13B O8B -5(4) . . . . ?
C15B N3B C13B O8B -179(3) . . . . ?
C17B N2B C16B O9B -180(4) . . . . ?
C18B N2B C16B O9B 5(5) . . . . ?
